data_7200502
loop_
_publ_author_name
'Piccoli, Paula M. B.'
'Schultz, Arthur J.'
'Sparkes, Hazel A.'
'Howard, Judith A. K.'
'Arif, Atta M.'
'Dawe, Louise N.'
'Miller, Joel S.'

_publ_section_title
;
 [MeNC5H5]2[TCNE]2 (TCNE = tetracyanoethylene). Single crystal X-ray
 and neutron diffraction characterization of an exceptionally long 2.8
 \%A C--C bond
;
_journal_issue 4
_journal_name_full CrystEngComm
_journal_page_first 686
_journal_paper_doi 10.1039/b816817b
_journal_volume 11
_journal_year 2009
_chemical_formula_moiety 'C6 H8 N, C6 N4'
_chemical_formula_sum 'C12 H8 N5'
_chemical_formula_weight 222.23
_chemical_name_systematic
;
?
;
_space_group_IT_number 14
_symmetry_cell_setting monoclinic
_symmetry_space_group_name_Hall '-P 2yn'
_symmetry_space_group_name_H-M 'P 1 21/n 1'
_atom_sites_solution_hydrogens geom
_atom_sites_solution_primary direct
_atom_sites_solution_secondary difmap
_audit_creation_method SHELXL-97
_cell_angle_alpha 90.00
_cell_angle_beta 95.276(1)
_cell_angle_gamma 90.00
_cell_formula_units_Z 4
_cell_length_a 6.7484(2)
_cell_length_b 10.0584(3)
_cell_length_c 16.5583(5)
_cell_measurement_reflns_used 5553
_cell_measurement_temperature 50(2)
_cell_measurement_theta_max 30.461
_cell_measurement_theta_min 2.372
_cell_volume 1119.18(6)
_computing_cell_refinement 'SMART (Bruker, 1998)'
_computing_data_collection 'SMART (Bruker, 1998)'
_computing_data_reduction 'SAINT (Bruker, 1998)'
_computing_molecular_graphics 'ORTEP3 for Windows (Farrugia, 1997)'
_computing_publication_material 'WinGX publication routines (Farrugia, 1999)'
_computing_structure_refinement 'SHELXL-97 (Sheldrick, 1997)'
_computing_structure_solution 'SHELXS-97 (Sheldrick, 1990)'
_diffrn_ambient_temperature 50(2)
_diffrn_detector_area_resol_mean 8
_diffrn_measured_fraction_theta_full 1.000
_diffrn_measured_fraction_theta_max 0.985
_diffrn_measurement_device_type 'Bruker SMART 1K CCD Detector'
_diffrn_measurement_method \w
_diffrn_radiation_monochromator graphite
_diffrn_radiation_source 'fine-focus sealed tube'
_diffrn_radiation_type MoK\a
_diffrn_radiation_wavelength 0.71073
_diffrn_reflns_av_R_equivalents 0.0252
_diffrn_reflns_av_sigmaI/netI 0.0206
_diffrn_reflns_limit_h_max 9
_diffrn_reflns_limit_h_min -9
_diffrn_reflns_limit_k_max 14
_diffrn_reflns_limit_k_min -14
_diffrn_reflns_limit_l_max 23
_diffrn_reflns_limit_l_min -15
_diffrn_reflns_number 18183
_diffrn_reflns_theta_full 25.00
_diffrn_reflns_theta_max 30.49
_diffrn_reflns_theta_min 2.37
_exptl_absorpt_coefficient_mu 0.086
_exptl_absorpt_correction_T_max 0.970
_exptl_absorpt_correction_T_min 0.896
_exptl_absorpt_correction_type multi-scan
_exptl_absorpt_process_details 'SADABS (G. Sheldrick, 1998)'
_exptl_crystal_colour dark_red
_exptl_crystal_density_diffrn 1.319
_exptl_crystal_density_method 'not measured'
_exptl_crystal_description block
_exptl_crystal_F_000 460
_exptl_crystal_size_max 0.4
_exptl_crystal_size_mid 0.4
_exptl_crystal_size_min 0.35
_refine_diff_density_max 0.345
_refine_diff_density_min -0.221
_refine_diff_density_rms 0.045
_refine_ls_extinction_method none
_refine_ls_goodness_of_fit_ref 1.041
_refine_ls_hydrogen_treatment constr
_refine_ls_matrix_type full
_refine_ls_number_parameters 155
_refine_ls_number_reflns 3365
_refine_ls_number_restraints 0
_refine_ls_restrained_S_all 1.041
_refine_ls_R_factor_all 0.0460
_refine_ls_R_factor_gt 0.0368
_refine_ls_shift/su_max 0.000
_refine_ls_shift/su_mean 0.000
_refine_ls_structure_factor_coef Fsqd
_refine_ls_weighting_details 'calc w=1/[\s^2^(Fo^2^)+(0.0459P)^2^+0.3686P] where P=(Fo^2^+2Fc^2^)/3'
_refine_ls_weighting_scheme calc
_refine_ls_wR_factor_gt 0.0920
_refine_ls_wR_factor_ref 0.0974
_reflns_number_gt 2830
_reflns_number_total 3365
_reflns_threshold_expression >2sigma(I)
_cod_data_source_file b816817b.txt
_cod_data_source_block 08has062
_cod_original_sg_symbol_H-M 'P 21/n'
_cod_database_code 7200502

loop_
_symmetry_equiv_pos_as_xyz
'x, y, z'
'-x+1/2, y+1/2, -z+1/2'
'-x, -y, -z'
'x-1/2, -y-1/2, z-1/2'

loop_
_atom_site_label
_atom_site_type_symbol
_atom_site_fract_x
_atom_site_fract_y
_atom_site_fract_z
_atom_site_U_iso_or_equiv
_atom_site_adp_type
_atom_site_occupancy
_atom_site_symmetry_multiplicity
_atom_site_calc_flag
_atom_site_refinement_flags
_atom_site_disorder_assembly
_atom_site_disorder_group
N1 N 0.08607(13) 0.52837(9) 0.20597(5) 0.02053(18) Uani 1 1 d . . .
N2 N 0.27470(13) 0.78966(8) 0.01254(5) 0.01897(17) Uani 1 1 d . . .
N3 N 0.35888(12) 0.46702(8) -0.12548(5) 0.01775(17) Uani 1 1 d . . .
N4 N 0.21451(13) 0.21246(8) 0.08210(5) 0.02039(18) Uani 1 1 d . . .
N5 N 0.69405(12) 0.31061(8) 0.26992(5) 0.01459(16) Uani 1 1 d . . .
C1 C 0.12764(13) 0.54289(9) 0.14045(6) 0.01482(18) Uani 1 1 d . . .
C2 C 0.17647(13) 0.55633(9) 0.05913(5) 0.01386(17) Uani 1 1 d . . .
C3 C 0.22881(13) 0.68548(9) 0.03343(5) 0.01429(17) Uani 1 1 d . . .
C4 C 0.21660(13) 0.44167(9) 0.01284(5) 0.01382(17) Uani 1 1 d . . .
C5 C 0.29565(13) 0.45397(8) -0.06340(5) 0.01351(17) Uani 1 1 d . . .
C6 C 0.21551(13) 0.31365(9) 0.04933(5) 0.01468(17) Uani 1 1 d . . .
C7 C 0.50747(14) 0.35761(9) 0.27145(6) 0.01556(18) Uani 1 1 d . . .
H7 H 0.4092 0.3369 0.2285 0.019 Uiso 1 1 calc R . .
C8 C 0.45851(14) 0.43578(9) 0.33517(6) 0.01608(18) Uani 1 1 d . . .
H8 H 0.3272 0.4693 0.3363 0.019 Uiso 1 1 calc R . .
C9 C 0.60354(15) 0.46488(9) 0.39764(6) 0.01674(18) Uani 1 1 d . . .
H9 H 0.5720 0.5185 0.4419 0.020 Uiso 1 1 calc R . .
C10 C 0.79485(14) 0.41525(9) 0.39510(6) 0.01766(19) Uani 1 1 d . . .
H10 H 0.8953 0.4342 0.4376 0.021 Uiso 1 1 calc R . .
C11 C 0.83688(14) 0.33812(9) 0.33001(6) 0.01663(18) Uani 1 1 d . . .
H11 H 0.9675 0.3041 0.3275 0.020 Uiso 1 1 calc R . .
C12 C 0.74420(16) 0.22490(10) 0.20218(6) 0.0205(2) Uani 1 1 d . . .
H12C H 0.6321 0.2232 0.1601 0.031 Uiso 1 1 calc R . .
H12A H 0.7714 0.1344 0.2222 0.031 Uiso 1 1 calc R . .
H12B H 0.8623 0.2602 0.1793 0.031 Uiso 1 1 calc R . .

loop_
_atom_site_aniso_label
_atom_site_aniso_U_11
_atom_site_aniso_U_22
_atom_site_aniso_U_33
_atom_site_aniso_U_23
_atom_site_aniso_U_13
_atom_site_aniso_U_12
N1 0.0203(4) 0.0245(4) 0.0168(4) 0.0002(3) 0.0020(3) 0.0019(3)
N2 0.0201(4) 0.0165(4) 0.0203(4) -0.0006(3) 0.0016(3) -0.0014(3)
N3 0.0174(4) 0.0179(4) 0.0183(4) 0.0007(3) 0.0034(3) 0.0005(3)
N4 0.0228(4) 0.0177(4) 0.0208(4) 0.0021(3) 0.0025(3) -0.0009(3)
N5 0.0195(4) 0.0119(3) 0.0129(3) 0.0005(3) 0.0044(3) 0.0008(3)
C1 0.0133(4) 0.0141(4) 0.0168(4) -0.0014(3) -0.0001(3) 0.0004(3)
C2 0.0137(4) 0.0139(4) 0.0140(4) -0.0006(3) 0.0012(3) -0.0002(3)
C3 0.0135(4) 0.0160(4) 0.0133(4) -0.0022(3) 0.0009(3) 0.0006(3)
C4 0.0137(4) 0.0134(4) 0.0144(4) 0.0000(3) 0.0012(3) -0.0003(3)
C5 0.0124(4) 0.0108(4) 0.0171(4) -0.0006(3) 0.0001(3) 0.0003(3)
C6 0.0139(4) 0.0161(4) 0.0141(4) -0.0015(3) 0.0018(3) 0.0001(3)
C7 0.0174(4) 0.0140(4) 0.0152(4) 0.0016(3) 0.0016(3) -0.0009(3)
C8 0.0174(4) 0.0137(4) 0.0179(4) 0.0023(3) 0.0056(3) 0.0009(3)
C9 0.0245(4) 0.0125(4) 0.0139(4) 0.0006(3) 0.0055(3) -0.0016(3)
C10 0.0218(4) 0.0150(4) 0.0157(4) 0.0018(3) -0.0009(3) -0.0019(3)
C11 0.0166(4) 0.0143(4) 0.0191(4) 0.0029(3) 0.0020(3) 0.0011(3)
C12 0.0289(5) 0.0176(4) 0.0159(4) -0.0032(3) 0.0077(4) 0.0038(4)

loop_
_atom_type_symbol
_atom_type_description
_atom_type_scat_dispersion_real
_atom_type_scat_dispersion_imag
_atom_type_scat_source
C C 0.0033 0.0016 'International Tables Vol C Tables 4.2.6.8 and 6.1.1.4'
H H 0.0000 0.0000 'International Tables Vol C Tables 4.2.6.8 and 6.1.1.4'
N N 0.0061 0.0033 'International Tables Vol C Tables 4.2.6.8 and 6.1.1.4'

loop_
_geom_angle_atom_site_label_1
_geom_angle_atom_site_label_2
_geom_angle_atom_site_label_3
_geom_angle
_geom_angle_site_symmetry_1
_geom_angle_site_symmetry_3
_geom_angle_publ_flag
C7 N5 C11 121.32(8) . . ?
C7 N5 C12 119.89(8) . . ?
C11 N5 C12 118.78(8) . . ?
N1 C1 C2 178.06(10) . . ?
C3 C2 C1 117.13(8) . . ?
C3 C2 C4 120.93(8) . . ?
C1 C2 C4 120.31(8) . . ?
N2 C3 C2 178.82(10) . . ?
C5 C4 C6 118.25(8) . . ?
C5 C4 C2 120.88(8) . . ?
C6 C4 C2 119.71(8) . . ?
N3 C5 C4 178.44(9) . . ?
N4 C6 C4 177.07(10) . . ?
N5 C7 C8 120.27(8) . . ?
N5 C7 H7 119.9 . . ?
C8 C7 H7 119.9 . . ?
C7 C8 C9 119.19(9) . . ?
C7 C8 H8 120.4 . . ?
C9 C8 H8 120.4 . . ?
C8 C9 C10 119.70(9) . . ?
C8 C9 H9 120.2 . . ?
C10 C9 H9 120.2 . . ?
C11 C10 C9 119.00(9) . . ?
C11 C10 H10 120.5 . . ?
C9 C10 H10 120.5 . . ?
N5 C11 C10 120.52(8) . . ?
N5 C11 H11 119.7 . . ?
C10 C11 H11 119.7 . . ?
N5 C12 H12C 109.5 . . ?
N5 C12 H12A 109.5 . . ?
H12C C12 H12A 109.5 . . ?
N5 C12 H12B 109.5 . . ?
H12C C12 H12B 109.5 . . ?
H12A C12 H12B 109.5 . . ?

loop_
_geom_bond_atom_site_label_1
_geom_bond_atom_site_label_2
_geom_bond_distance
_geom_bond_site_symmetry_2
_geom_bond_publ_flag
N1 C1 1.1545(13) . ?
N2 C3 1.1547(12) . ?
N3 C5 1.1560(12) . ?
N4 C6 1.1537(12) . ?
N5 C7 1.3473(12) . ?
N5 C11 1.3488(12) . ?
N5 C12 1.4785(12) . ?
C1 C2 1.4219(13) . ?
C2 C3 1.4216(12) . ?
C2 C4 1.4245(12) . ?
C4 C5 1.4203(13) . ?
C4 C6 1.4227(12) . ?
C7 C8 1.3802(13) . ?
C7 H7 0.9500 . ?
C8 C9 1.3883(13) . ?
C8 H8 0.9500 . ?
C9 C10 1.3884(14) . ?
C9 H9 0.9500 . ?
C10 C11 1.3784(13) . ?
C10 H10 0.9500 . ?
C11 H11 0.9500 . ?
C12 H12C 0.9800 . ?
C12 H12A 0.9800 . ?
C12 H12B 0.9800 . ?
